data_7123901
loop_
_publ_author_name
'Guan, Xiao-Yu'
'Tang, Min'
'Liu, Zhang-Qin'
'Hu, WenHao'

_publ_section_title
;
 Highly diastereoselective [5+1] annulation to 2,2,3-trisubstituted
 tetrahydroquinoxalines via intramolecular Mannich-type trapping of
 ammonium ylides
;
_journal_name_full 'Chemical Communications'
_journal_paper_doi 10.1039/C9CC04890A
_journal_year 2019
_chemical_formula_sum 'C26 H26 N4 O9'
_chemical_formula_weight 538.51
_space_group_IT_number 2
_space_group_name_Hall '-P 1'
_space_group_name_H-M_alt 'P -1'
_symmetry_cell_setting triclinic
_symmetry_space_group_name_Hall '-P 1'
_symmetry_space_group_name_H-M 'P -1'
_atom_sites_solution_hydrogens geom
_atom_sites_solution_primary direct
_atom_sites_solution_secondary difmap
_audit_creation_method SHELXL-97
_audit_update_record
;
2019-02-21 deposited with the CCDC.    2019-07-23 downloaded from the CCDC.
;
_cell_angle_alpha 97.079(3)
_cell_angle_beta 99.017(3)
_cell_angle_gamma 105.178(3)
_cell_formula_units_Z 2
_cell_length_a 7.9231(9)
_cell_length_b 12.3032(12)
_cell_length_c 14.0647(13)
_cell_measurement_reflns_used 7842
_cell_measurement_temperature 153(2)
_cell_measurement_theta_max 27.54
_cell_measurement_theta_min 3.04
_cell_volume 1287.3(2)
_computing_cell_refinement 'Rapid Auto Version 3.0 (Rigaku 2004)'
_computing_data_collection 'Rapid Auto Version 3.0 (Rigaku 2004)'
_computing_data_reduction 'Rapid Auto Version 3.0 (Rigaku 2004)'
_computing_molecular_graphics 'Siemens SHELXTL'
_computing_publication_material 'Siemens SHELXTL'
_computing_structure_refinement 'SHELXL-97 (Sheldrick, 1997)'
_computing_structure_solution 'SHELXS-97 (Sheldrick, 1990)'
_diffrn_ambient_temperature 153(2)
_diffrn_measured_fraction_theta_full 0.990
_diffrn_measured_fraction_theta_max 0.990
_diffrn_measurement_device_type 'Rigaku RAXIS-RAPID'
_diffrn_measurement_method '\w scans'
_diffrn_radiation_monochromator graphite
_diffrn_radiation_source 'Rotating Anode'
_diffrn_radiation_type MoK\a
_diffrn_radiation_wavelength 0.71073
_diffrn_reflns_av_R_equivalents 0.0338
_diffrn_reflns_av_sigmaI/netI 0.0489
_diffrn_reflns_limit_h_max 10
_diffrn_reflns_limit_h_min -10
_diffrn_reflns_limit_k_max 15
_diffrn_reflns_limit_k_min -15
_diffrn_reflns_limit_l_max 18
_diffrn_reflns_limit_l_min -17
_diffrn_reflns_number 12625
_diffrn_reflns_theta_full 27.48
_diffrn_reflns_theta_max 27.48
_diffrn_reflns_theta_min 3.04
_diffrn_standards_decay_% 0
_diffrn_standards_interval_count 0
_diffrn_standards_interval_time 0
_diffrn_standards_number 0
_exptl_absorpt_coefficient_mu 0.107
_exptl_absorpt_correction_type none
_exptl_crystal_density_diffrn 1.389
_exptl_crystal_density_meas 0
_exptl_crystal_density_method 'not measured'
_exptl_crystal_F_000 564
_exptl_crystal_size_max 0.43
_exptl_crystal_size_mid 0.30
_exptl_crystal_size_min 0.16
_refine_diff_density_max 0.630
_refine_diff_density_min -0.497
_refine_diff_density_rms 0.137
_refine_ls_extinction_coef 0.053(8)
_refine_ls_extinction_expression Fc^*^=kFc[1+0.001xFc^2^\l^3^/sin(2\q)]^-1/4^
_refine_ls_extinction_method SHELXL
_refine_ls_goodness_of_fit_ref 1.053
_refine_ls_hydrogen_treatment mixed
_refine_ls_matrix_type full
_refine_ls_number_parameters 368
_refine_ls_number_reflns 5851
_refine_ls_number_restraints 0
_refine_ls_restrained_S_all 1.053
_refine_ls_R_factor_all 0.1265
_refine_ls_R_factor_gt 0.1088
_refine_ls_shift/su_max 0.000
_refine_ls_shift/su_mean 0.000
_refine_ls_structure_factor_coef Fsqd
_refine_ls_weighting_details 'calc w=1/[\s^2^(Fo^2^)+(0.1360P)^2^+13.8960P] where P=(Fo^2^+2Fc^2^)/3'
_refine_ls_weighting_scheme calc
_refine_ls_wR_factor_gt 0.3702
_refine_ls_wR_factor_ref 0.3790
_reflns_number_gt 4310
_reflns_number_total 5851
_reflns_threshold_expression >2sigma(I)
_cod_data_source_file c9cc04890a2.cif
_cod_data_source_block y2455
_cod_depositor_comments
;
The following automatic conversions were performed:

'_symmetry_cell_setting' value 'Triclinic' changed to 'triclinic'
according to
/home/data/users/saulius/crontab/automatic-downloads/rss-feeds/RSC/lib/dictionaries/cif_core.dic
dictionary named 'cif_core.dic' version 2.4.2 from 2011-04-26.

Automatic conversion script
Id: cif_fix_values 4973 2017-02-22 13:04:09Z antanas 
;
_cod_original_sg_symbol_H-M P-1
_cod_database_code 7123901

loop_
_symmetry_equiv_pos_as_xyz
'x, y, z'
'-x, -y, -z'

loop_
_atom_site_label
_atom_site_type_symbol
_atom_site_fract_x
_atom_site_fract_y
_atom_site_fract_z
_atom_site_U_iso_or_equiv
_atom_site_adp_type
_atom_site_occupancy
_atom_site_symmetry_multiplicity
_atom_site_calc_flag
_atom_site_refinement_flags
O1 O 0.6380(7) 0.3302(4) 0.5498(4) 0.0380(11) Uani 1 1 d .
O2 O 0.8643(6) 0.4719(5) 0.6198(4) 0.0424(12) Uani 1 1 d .
O3 O 0.7271(6) 0.8268(4) 1.0418(3) 0.0270(9) Uani 1 1 d .
O4 O 0.0508(6) 0.4096(4) 0.9121(4) 0.0379(11) Uani 1 1 d .
O5 O 0.1346(7) 0.3870(4) 1.0601(4) 0.0398(12) Uani 1 1 d .
O6 O 0.2517(5) 0.8693(3) 0.9340(3) 0.0233(8) Uani 1 1 d .
O7 O 0.0311(5) 0.7643(3) 0.8107(3) 0.0246(9) Uani 1 1 d .
O8 O 0.1030(6) 0.9621(4) 0.3589(3) 0.0339(11) Uani 1 1 d .
O9 O -0.0295(7) 0.8878(5) 0.2055(4) 0.0467(13) Uani 1 1 d .
N1 N 0.2608(6) 0.6740(4) 0.7305(3) 0.0219(10) Uani 1 1 d .
N2 N 0.6213(6) 0.7470(4) 0.8077(3) 0.0200(9) Uani 1 1 d .
N3 N 0.7030(7) 0.4260(4) 0.5998(4) 0.0276(11) Uani 1 1 d .
N4 N 0.1521(7) 0.4405(4) 0.9925(4) 0.0279(11) Uani 1 1 d .
C1 C 0.3677(7) 0.6105(4) 0.6982(4) 0.0183(10) Uani 1 1 d .
C2 C 0.2951(7) 0.5098(5) 0.6303(4) 0.0231(11) Uani 1 1 d .
H2 H 0.1700 0.4838 0.6059 0.028 Uiso 1 1 calc R
C3 C 0.4041(7) 0.4470(5) 0.5979(4) 0.0242(11) Uani 1 1 d .
H3 H 0.3550 0.3784 0.5515 0.029 Uiso 1 1 calc R
C4 C 0.5858(7) 0.4870(5) 0.6350(4) 0.0215(11) Uani 1 1 d .
C5 C 0.6618(7) 0.5856(5) 0.7043(4) 0.0207(10) Uani 1 1 d .
H5 H 0.7870 0.6107 0.7283 0.025 Uiso 1 1 calc R
C6 C 0.5527(7) 0.6470(4) 0.7382(4) 0.0192(10) Uani 1 1 d .
C7 C 0.5003(7) 0.7773(4) 0.8666(4) 0.0185(10) Uani 1 1 d .
H7 H 0.5599 0.8571 0.9023 0.022 Uiso 1 1 calc R
C8 C 0.3335(7) 0.7816(5) 0.7954(4) 0.0187(10) Uani 1 1 d .
C9 C 0.4622(7) 0.7028(4) 0.9434(4) 0.0189(10) Uani 1 1 d .
C10 C 0.5863(7) 0.7332(5) 1.0329(4) 0.0211(11) Uani 1 1 d .
C11 C 0.5632(8) 0.6705(5) 1.1082(4) 0.0251(12) Uani 1 1 d .
H11 H 0.6470 0.6937 1.1683 0.030 Uiso 1 1 calc R
C12 C 0.4187(8) 0.5747(5) 1.0958(4) 0.0254(12) Uani 1 1 d .
H12 H 0.4019 0.5315 1.1468 0.030 Uiso 1 1 calc R
C13 C 0.2995(7) 0.5433(5) 1.0076(4) 0.0232(11) Uani 1 1 d .
C14 C 0.3187(7) 0.6061(5) 0.9321(4) 0.0213(11) Uani 1 1 d .
H14 H 0.2332 0.5826 0.8726 0.026 Uiso 1 1 calc R
C15 C 0.3825(7) 0.8846(5) 0.7411(4) 0.0206(11) Uani 1 1 d .
C16 C 0.4609(8) 0.9951(5) 0.7939(4) 0.0257(12) Uani 1 1 d .
H16 H 0.4869 1.0072 0.8633 0.031 Uiso 1 1 calc R
C17 C 0.5013(9) 1.0878(5) 0.7452(5) 0.0316(13) Uani 1 1 d .
H17 H 0.5607 1.1624 0.7810 0.038 Uiso 1 1 calc R
C18 C 0.4538(10) 1.0701(6) 0.6435(5) 0.0373(15) Uani 1 1 d .
H18 H 0.4755 1.1334 0.6101 0.045 Uiso 1 1 calc R
C19 C 0.3760(9) 0.9618(6) 0.5915(5) 0.0355(15) Uani 1 1 d .
H19 H 0.3462 0.9503 0.5222 0.043 Uiso 1 1 calc R
C20 C 0.3403(8) 0.8681(5) 0.6400(4) 0.0282(12) Uani 1 1 d .
H20 H 0.2870 0.7932 0.6036 0.034 Uiso 1 1 calc R
C21 C 0.1867(7) 0.8022(4) 0.8479(4) 0.0188(10) Uani 1 1 d .
C22 C 0.1196(9) 0.8950(6) 0.9859(5) 0.0337(14) Uani 1 1 d .
H22A H 0.0380 0.9242 0.9432 0.040 Uiso 1 1 calc R
H22B H 0.1790 0.9528 1.0442 0.040 Uiso 1 1 calc R
H22C H 0.0522 0.8253 1.0054 0.040 Uiso 1 1 calc R
C23 C 0.0287(14) 0.7645(7) 0.3164(7) 0.059(2) Uani 1 1 d .
H23A H -0.0755 0.7372 0.3458 0.071 Uiso 1 1 calc R
H23B H 0.1379 0.7745 0.3645 0.071 Uiso 1 1 calc R
H23C H 0.0239 0.7085 0.2594 0.071 Uiso 1 1 calc R
C24 C 0.0283(8) 0.8743(6) 0.2859(5) 0.0338(14) Uani 1 1 d .
C25 C 0.1019(10) 1.0736(6) 0.3351(5) 0.0402(16) Uani 1 1 d .
H25A H -0.0209 1.0728 0.3066 0.048 Uiso 1 1 calc R
H25B H 0.1783 1.0933 0.2868 0.048 Uiso 1 1 calc R
C26 C 0.1706(14) 1.1587(7) 0.4262(6) 0.056(2) Uani 1 1 d .
H26A H 0.0967 1.1370 0.4744 0.067 Uiso 1 1 calc R
H26B H 0.1664 1.2342 0.4123 0.067 Uiso 1 1 calc R
H26C H 0.2941 1.1614 0.4523 0.067 Uiso 1 1 calc R
H1N H 0.156(9) 0.658(5) 0.696(5) 0.015(14) Uiso 1 1 d .
H3O H 0.805(11) 0.841(7) 1.085(6) 0.03(2) Uiso 1 1 d .
H2N H 0.739(15) 0.751(9) 0.846(8) 0.08(3) Uiso 1 1 d .

loop_
_atom_site_aniso_label
_atom_site_aniso_U_11
_atom_site_aniso_U_22
_atom_site_aniso_U_33
_atom_site_aniso_U_23
_atom_site_aniso_U_13
_atom_site_aniso_U_12
O1 0.040(3) 0.030(2) 0.043(3) -0.005(2) 0.005(2) 0.016(2)
O2 0.019(2) 0.046(3) 0.059(3) -0.005(2) 0.006(2) 0.012(2)
O3 0.023(2) 0.030(2) 0.021(2) 0.0054(16) -0.0033(16) 0.0001(17)
O4 0.034(2) 0.027(2) 0.044(3) 0.005(2) 0.005(2) -0.0037(19)
O5 0.044(3) 0.029(2) 0.049(3) 0.020(2) 0.017(2) 0.004(2)
O6 0.0212(19) 0.025(2) 0.0223(19) -0.0016(15) 0.0053(15) 0.0066(15)
O7 0.0172(18) 0.028(2) 0.027(2) 0.0037(16) 0.0020(15) 0.0053(15)
O8 0.040(3) 0.031(2) 0.025(2) 0.0050(18) -0.0034(18) 0.0071(19)
O9 0.045(3) 0.053(3) 0.029(2) 0.002(2) -0.010(2) 0.003(2)
N1 0.016(2) 0.023(2) 0.024(2) 0.0017(18) -0.0011(18) 0.0049(18)
N2 0.015(2) 0.024(2) 0.019(2) 0.0014(17) 0.0019(16) 0.0059(17)
N3 0.026(2) 0.025(2) 0.032(3) 0.004(2) 0.006(2) 0.009(2)
N4 0.030(3) 0.021(2) 0.035(3) 0.008(2) 0.012(2) 0.007(2)
C1 0.022(2) 0.018(2) 0.016(2) 0.0052(19) 0.0043(19) 0.0062(19)
C2 0.017(2) 0.025(3) 0.025(3) 0.001(2) 0.002(2) 0.005(2)
C3 0.022(3) 0.022(3) 0.025(3) -0.002(2) 0.002(2) 0.005(2)
C4 0.019(2) 0.023(3) 0.024(3) 0.006(2) 0.009(2) 0.007(2)
C5 0.017(2) 0.023(3) 0.022(2) 0.006(2) 0.0042(19) 0.004(2)
C6 0.018(2) 0.020(2) 0.017(2) 0.0054(19) 0.0015(18) 0.0017(19)
C7 0.016(2) 0.017(2) 0.021(2) 0.0042(19) 0.0022(18) 0.0030(18)
C8 0.014(2) 0.023(3) 0.019(2) 0.004(2) 0.0036(18) 0.0063(19)
C9 0.017(2) 0.020(2) 0.022(2) 0.006(2) 0.0054(19) 0.0069(19)
C10 0.020(2) 0.020(2) 0.022(2) 0.003(2) 0.0020(19) 0.004(2)
C11 0.026(3) 0.029(3) 0.020(2) 0.004(2) 0.001(2) 0.007(2)
C12 0.033(3) 0.024(3) 0.024(3) 0.009(2) 0.007(2) 0.012(2)
C13 0.024(3) 0.019(3) 0.029(3) 0.005(2) 0.011(2) 0.007(2)
C14 0.020(2) 0.020(2) 0.024(3) 0.004(2) 0.003(2) 0.008(2)
C15 0.016(2) 0.023(3) 0.024(3) 0.005(2) 0.0044(19) 0.007(2)
C16 0.028(3) 0.023(3) 0.028(3) 0.008(2) 0.006(2) 0.008(2)
C17 0.039(3) 0.023(3) 0.036(3) 0.010(2) 0.014(3) 0.007(2)
C18 0.044(4) 0.033(3) 0.041(4) 0.022(3) 0.016(3) 0.010(3)
C19 0.040(4) 0.044(4) 0.024(3) 0.015(3) 0.005(3) 0.009(3)
C20 0.028(3) 0.031(3) 0.025(3) 0.009(2) 0.007(2) 0.004(2)
C21 0.021(2) 0.016(2) 0.021(2) 0.0065(19) 0.0061(19) 0.0054(19)
C22 0.029(3) 0.030(3) 0.041(3) -0.005(3) 0.016(3) 0.007(2)
C23 0.080(6) 0.034(4) 0.047(5) -0.004(3) -0.012(4) 0.009(4)
C24 0.026(3) 0.041(4) 0.028(3) 0.000(3) -0.004(2) 0.006(3)
C25 0.047(4) 0.032(3) 0.038(4) 0.013(3) -0.003(3) 0.009(3)
C26 0.074(6) 0.037(4) 0.050(5) 0.006(3) -0.007(4) 0.014(4)

loop_
_atom_type_symbol
_atom_type_description
_atom_type_scat_dispersion_real
_atom_type_scat_dispersion_imag
_atom_type_scat_source
C C 0.0033 0.0016 'International Tables Vol C Tables 4.2.6.8 and 6.1.1.4'
H H 0.0000 0.0000 'International Tables Vol C Tables 4.2.6.8 and 6.1.1.4'
N N 0.0061 0.0033 'International Tables Vol C Tables 4.2.6.8 and 6.1.1.4'
O O 0.0106 0.0060 'International Tables Vol C Tables 4.2.6.8 and 6.1.1.4'

loop_
_geom_angle_atom_site_label_1
_geom_angle_atom_site_label_2
_geom_angle_atom_site_label_3
_geom_angle
C10 O3 H3O 121(6)
C21 O6 C22 115.0(5)
C24 O8 C25 115.3(5)
C1 N1 C8 122.1(4)
C1 N1 H1N 116(4)
C8 N1 H1N 119(4)
C6 N2 C7 116.6(4)
C6 N2 H2N 112(6)
C7 N2 H2N 114(6)
O2 N3 O1 121.9(5)
O2 N3 C4 118.9(5)
O1 N3 C4 119.2(5)
O5 N4 O4 122.8(5)
O5 N4 C13 118.5(5)
O4 N4 C13 118.7(5)
N1 C1 C2 121.1(5)
N1 C1 C6 118.9(5)
C2 C1 C6 120.0(5)
C3 C2 C1 120.6(5)
C3 C2 H2 119.7
C1 C2 H2 119.7
C4 C3 C2 118.3(5)
C4 C3 H3 120.8
C2 C3 H3 120.8
C3 C4 C5 122.5(5)
C3 C4 N3 119.5(5)
C5 C4 N3 118.0(5)
C4 C5 C6 119.2(5)
C4 C5 H5 120.4
C6 C5 H5 120.4
C5 C6 N2 121.9(5)
C5 C6 C1 119.3(5)
N2 C6 C1 118.8(5)
N2 C7 C9 113.8(4)
N2 C7 C8 107.1(4)
C9 C7 C8 115.0(4)
N2 C7 H7 106.8
C9 C7 H7 106.8
C8 C7 H7 106.8
N1 C8 C21 107.4(4)
N1 C8 C7 109.0(4)
C21 C8 C7 112.6(4)
N1 C8 C15 113.1(4)
C21 C8 C15 104.9(4)
C7 C8 C15 109.9(4)
C14 C9 C10 117.6(5)
C14 C9 C7 125.5(5)
C10 C9 C7 116.9(5)
O3 C10 C11 122.0(5)
O3 C10 C9 116.6(5)
C11 C10 C9 121.4(5)
C12 C11 C10 120.2(5)
C12 C11 H11 119.9
C10 C11 H11 119.9
C13 C12 C11 118.4(5)
C13 C12 H12 120.8
C11 C12 H12 120.8
C12 C13 C14 122.1(5)
C12 C13 N4 118.8(5)
C14 C13 N4 119.0(5)
C9 C14 C13 120.2(5)
C9 C14 H14 119.9
C13 C14 H14 119.9
C20 C15 C16 119.5(5)
C20 C15 C8 120.1(5)
C16 C15 C8 120.3(5)
C17 C16 C15 120.3(6)
C17 C16 H16 119.9
C15 C16 H16 119.9
C16 C17 C18 119.4(6)
C16 C17 H17 120.3
C18 C17 H17 120.3
C19 C18 C17 120.4(6)
C19 C18 H18 119.8
C17 C18 H18 119.8
C18 C19 C20 120.3(6)
C18 C19 H19 119.8
C20 C19 H19 119.8
C15 C20 C19 120.0(6)
C15 C20 H20 120.0
C19 C20 H20 120.0
O7 C21 O6 125.6(5)
O7 C21 C8 122.0(5)
O6 C21 C8 112.4(4)
O6 C22 H22A 109.5
O6 C22 H22B 109.5
H22A C22 H22B 109.5
O6 C22 H22C 109.5
H22A C22 H22C 109.5
H22B C22 H22C 109.5
C24 C23 H23A 109.5
C24 C23 H23B 109.5
H23A C23 H23B 109.5
C24 C23 H23C 109.5
H23A C23 H23C 109.5
H23B C23 H23C 109.5
O9 C24 O8 121.8(7)
O9 C24 C23 126.1(7)
O8 C24 C23 112.1(6)
O8 C25 C26 108.1(6)
O8 C25 H25A 110.1
C26 C25 H25A 110.1
O8 C25 H25B 110.1
C26 C25 H25B 110.1
H25A C25 H25B 108.4
C25 C26 H26A 109.5
C25 C26 H26B 109.5
H26A C26 H26B 109.5
C25 C26 H26C 109.5
H26A C26 H26C 109.5
H26B C26 H26C 109.5

loop_
_geom_bond_atom_site_label_1
_geom_bond_atom_site_label_2
_geom_bond_distance
O1 N3 1.229(7)
O2 N3 1.226(7)
O3 C10 1.355(7)
O3 H3O 0.76(8)
O4 N4 1.232(7)
O5 N4 1.227(7)
O6 C21 1.322(7)
O6 C22 1.443(7)
O7 C21 1.203(7)
O8 C24 1.331(8)
O8 C25 1.453(8)
O9 C24 1.201(8)
N1 C1 1.384(7)
N1 C8 1.433(7)
N1 H1N 0.85(7)
N2 C6 1.397(7)
N2 C7 1.451(7)
N2 H2N 0.99(11)
N3 C4 1.445(7)
N4 C13 1.446(7)
C1 C2 1.393(7)
C1 C6 1.414(7)
C2 C3 1.392(8)
C2 H2 0.9500
C3 C4 1.385(8)
C3 H3 0.9500
C4 C5 1.387(8)
C5 C6 1.388(8)
C5 H5 0.9500
C7 C9 1.517(7)
C7 C8 1.545(7)
C7 H7 1.0000
C8 C21 1.531(7)
C8 C15 1.554(7)
C9 C14 1.386(7)
C9 C10 1.412(7)
C10 C11 1.392(8)
C11 C12 1.382(8)
C11 H11 0.9500
C12 C13 1.380(8)
C12 H12 0.9500
C13 C14 1.393(8)
C14 H14 0.9500
C15 C20 1.385(8)
C15 C16 1.397(8)
C16 C17 1.393(8)
C16 H16 0.9500
C17 C18 1.396(10)
C17 H17 0.9500
C18 C19 1.370(10)
C18 H18 0.9500
C19 C20 1.399(9)
C19 H19 0.9500
C20 H20 0.9500
C22 H22A 0.9800
C22 H22B 0.9800
C22 H22C 0.9800
C23 C24 1.467(11)
C23 H23A 0.9800
C23 H23B 0.9800
C23 H23C 0.9800
C25 C26 1.479(11)
C25 H25A 0.9900
C25 H25B 0.9900
C26 H26A 0.9800
C26 H26B 0.9800
C26 H26C 0.9800

loop_
_geom_hbond_atom_site_label_D
_geom_hbond_atom_site_label_H
_geom_hbond_atom_site_label_A
_geom_hbond_distance_DH
_geom_hbond_distance_HA
_geom_hbond_distance_DA
_geom_hbond_angle_DHA
_geom_hbond_site_symmetry_A
O3 H3O O9 0.76(8) 1.90(8) 2.647(6) 169(8) 1_656
N2 H2N O5 0.99(11) 2.58(11) 3.348(7) 135(8) 2_667
N2 H2N O7 0.99(11) 2.41(11) 3.191(6) 135(8) 1_655

loop_
_geom_torsion_atom_site_label_1
_geom_torsion_atom_site_label_2
_geom_torsion_atom_site_label_3
_geom_torsion_atom_site_label_4
_geom_torsion
C8 N1 C1 C2 -175.9(5)
C8 N1 C1 C6 6.6(7)
N1 C1 C2 C3 179.6(5)
C6 C1 C2 C3 -2.9(8)
C1 C2 C3 C4 0.2(8)
C2 C3 C4 C5 1.3(9)
C2 C3 C4 N3 -177.5(5)
O2 N3 C4 C3 167.4(6)
O1 N3 C4 C3 -11.8(8)
O2 N3 C4 C5 -11.5(8)
O1 N3 C4 C5 169.3(5)
C3 C4 C5 C6 0.1(8)
N3 C4 C5 C6 178.9(5)
C4 C5 C6 N2 -179.8(5)
C4 C5 C6 C1 -2.8(8)
C7 N2 C6 C5 -155.2(5)
C7 N2 C6 C1 27.8(7)
N1 C1 C6 C5 -178.2(5)
C2 C1 C6 C5 4.2(8)
N1 C1 C6 N2 -1.1(7)
C2 C1 C6 N2 -178.7(5)
C6 N2 C7 C9 73.5(6)
C6 N2 C7 C8 -54.7(6)
C1 N1 C8 C21 -156.8(5)
C1 N1 C8 C7 -34.5(6)
C1 N1 C8 C15 88.0(6)
N2 C7 C8 N1 55.8(5)
C9 C7 C8 N1 -71.7(6)
N2 C7 C8 C21 174.8(4)
C9 C7 C8 C21 47.3(6)
N2 C7 C8 C15 -68.7(5)
C9 C7 C8 C15 163.8(4)
N2 C7 C9 C14 -94.2(6)
C8 C7 C9 C14 29.9(7)
N2 C7 C9 C10 84.1(6)
C8 C7 C9 C10 -151.9(5)
C14 C9 C10 O3 178.9(5)
C7 C9 C10 O3 0.5(7)
C14 C9 C10 C11 -1.8(8)
C7 C9 C10 C11 179.8(5)
O3 C10 C11 C12 -179.3(5)
C9 C10 C11 C12 1.5(9)
C10 C11 C12 C13 0.1(9)
C11 C12 C13 C14 -1.2(9)
C11 C12 C13 N4 177.4(5)
O5 N4 C13 C12 2.5(8)
O4 N4 C13 C12 -176.5(5)
O5 N4 C13 C14 -178.7(5)
O4 N4 C13 C14 2.2(8)
C10 C9 C14 C13 0.6(8)
C7 C9 C14 C13 178.9(5)
C12 C13 C14 C9 0.9(8)
N4 C13 C14 C9 -177.8(5)
N1 C8 C15 C20 5.6(7)
C21 C8 C15 C20 -111.1(5)
C7 C8 C15 C20 127.6(5)
N1 C8 C15 C16 -177.7(5)
C21 C8 C15 C16 65.6(6)
C7 C8 C15 C16 -55.7(6)
C20 C15 C16 C17 -1.9(9)
C8 C15 C16 C17 -178.6(5)
C15 C16 C17 C18 3.5(9)
C16 C17 C18 C19 -3.2(10)
C17 C18 C19 C20 1.2(11)
C16 C15 C20 C19 -0.1(9)
C8 C15 C20 C19 176.7(5)
C18 C19 C20 C15 0.4(10)
C22 O6 C21 O7 1.4(8)
C22 O6 C21 C8 178.1(5)
N1 C8 C21 O7 -29.2(7)
C7 C8 C21 O7 -149.1(5)
C15 C8 C21 O7 91.4(6)
N1 C8 C21 O6 154.0(4)
C7 C8 C21 O6 34.0(6)
C15 C8 C21 O6 -85.5(5)
C25 O8 C24 O9 2.6(10)
C25 O8 C24 C23 -177.9(7)
C24 O8 C25 C26 173.7(7)
